data_2224649
loop_
_publ_author_name
'Mandal, Tanmay'
'Samanta, Sampak'
'Broker, Grant A.'
'Zhao, Cong-Gui'
'Tiekink, Edward R. T.'

_publ_section_title
;
 Bis(propan-2-yl)
 [(2<i>S</i>,3<i>S</i>)-2-hydroxy-3-nitrobutan-2-yl]phosphonate
;
_journal_coeditor_code HB5269
_journal_issue 1
_journal_name_full 'Acta Crystallographica Section E'
_journal_page_first o98
_journal_paper_doi 10.1107/S1600536809052428
_journal_volume 66
_journal_year 2010
_chemical_formula_iupac 'C10 H22 N O6 P'
_chemical_formula_moiety 'C10 H22 N O6 P'
_chemical_formula_sum 'C10 H22 N O6 P'
_chemical_formula_weight 283.26
_chemical_name_systematic
;Bis(propan-2-yl)
 [(2<i>S</i>,3<i>S</i>)-2-hydroxy-3-nitrobutan-2-yl]phosphonate
;
_space_group_IT_number 19
_symmetry_cell_setting orthorhombic
_symmetry_space_group_name_Hall 'P 2ac 2ab'
_symmetry_space_group_name_H-M 'P 21 21 21'
_atom_sites_solution_hydrogens geom
_atom_sites_solution_primary direct
_atom_sites_solution_secondary difmap
_audit_creation_method SHELXL-97
_cell_angle_alpha 90
_cell_angle_beta 90
_cell_angle_gamma 90
_cell_formula_units_Z 4
_cell_length_a 7.8620(16)
_cell_length_b 11.369(2)
_cell_length_c 16.920(3)
_cell_measurement_reflns_used 2308
_cell_measurement_temperature 173(2)
_cell_measurement_theta_max 30.1
_cell_measurement_theta_min 4.0
_cell_volume 1512.4(5)
_computing_cell_refinement 'CrystalClear (Rigaku/MSC, 2005)'
_computing_data_collection 'CrystalClear (Rigaku/MSC, 2005)'
_computing_data_reduction 'CrystalClear (Rigaku/MSC, 2005)'
_computing_molecular_graphics 'DIAMOND (Brandenburg, 2006)'
_computing_publication_material 'publCIF (Westrip, 2009)'
_computing_structure_refinement 'SHELXL97 (Sheldrick, 2008)'
_computing_structure_solution 'SHELXS97 (Sheldrick, 2008)'
_diffrn_ambient_temperature 173(2)
_diffrn_measured_fraction_theta_full 0.993
_diffrn_measured_fraction_theta_max 0.993
_diffrn_measurement_device_type 'Rigaku AFC12\K/SATURN724'
_diffrn_measurement_method \w
_diffrn_radiation_monochromator graphite
_diffrn_radiation_source 'fine-focus sealed tube'
_diffrn_radiation_type MoK\a
_diffrn_radiation_wavelength 0.71073
_diffrn_reflns_av_R_equivalents 0.089
_diffrn_reflns_av_sigmaI/netI 0.048
_diffrn_reflns_limit_h_max 8
_diffrn_reflns_limit_h_min -9
_diffrn_reflns_limit_k_max 14
_diffrn_reflns_limit_k_min -13
_diffrn_reflns_limit_l_max 20
_diffrn_reflns_limit_l_min -21
_diffrn_reflns_number 13441
_diffrn_reflns_theta_full 26.5
_diffrn_reflns_theta_max 26.5
_diffrn_reflns_theta_min 4.0
_diffrn_standards_decay_% <1
_diffrn_standards_interval_count 0
_diffrn_standards_number 0
_exptl_absorpt_coefficient_mu 0.199
_exptl_absorpt_correction_T_max 1
_exptl_absorpt_correction_T_min 0.884
_exptl_absorpt_correction_type multi-scan
_exptl_absorpt_process_details '(ABSCOR; Higashi, 1995)'
_exptl_crystal_colour pale-yellow
_exptl_crystal_density_diffrn 1.244
_exptl_crystal_density_method 'not measured'
_exptl_crystal_description block
_exptl_crystal_F_000 608
_exptl_crystal_size_max 0.32
_exptl_crystal_size_mid 0.10
_exptl_crystal_size_min 0.05
_refine_diff_density_max 0.19
_refine_diff_density_min -0.25
_refine_ls_abs_structure_details 'Flack (1983), 1272 Friedel pairs'
_refine_ls_abs_structure_Flack 0.05(11)
_refine_ls_extinction_method none
_refine_ls_goodness_of_fit_ref 1.07
_refine_ls_hydrogen_treatment constr
_refine_ls_matrix_type full
_refine_ls_number_parameters 166
_refine_ls_number_reflns 3072
_refine_ls_number_restraints 1
_refine_ls_restrained_S_all 1.07
_refine_ls_R_factor_all 0.041
_refine_ls_R_factor_gt 0.040
_refine_ls_shift/su_max 0.001
_refine_ls_shift/su_mean 0.000
_refine_ls_structure_factor_coef Fsqd
_refine_ls_weighting_details 'calc w=1/[\s^2^(Fo^2^)+(0.0497P)^2^+0.2822P] where P=(Fo^2^+2Fc^2^)/3'
_refine_ls_weighting_scheme calc
_refine_ls_wR_factor_gt 0.105
_refine_ls_wR_factor_ref 0.105
_reflns_number_gt 3020
_reflns_number_total 3072
_reflns_threshold_expression I>2\s(I)
_cod_data_source_file hb5269.cif
_cod_data_source_block I
_cod_original_sg_symbol_Hall 'P 2ac 2ab '
_cod_database_code 2224649
_cod_database_fobs_code 2224649

loop_
_symmetry_equiv_pos_as_xyz
'x, y, z'
'-x+1/2, -y, z+1/2'
'x+1/2, -y+1/2, -z'
'-x, y+1/2, -z+1/2'

loop_
_atom_site_type_symbol
_atom_site_label
_atom_site_fract_x
_atom_site_fract_y
_atom_site_fract_z
_atom_site_U_iso_or_equiv
_atom_site_adp_type
_atom_site_calc_flag
_atom_site_refinement_flags
_atom_site_occupancy
_atom_site_disorder_assembly
_atom_site_disorder_group
P P1 0.63065(6) 0.29509(4) 0.74005(3) 0.03236(14) Uani d . 1 . .
O O1 0.51586(18) 0.19464(11) 0.75316(9) 0.0416(3) Uani d . 1 . .
O O2 0.80539(18) 0.26553(13) 0.70112(9) 0.0415(3) Uani d . 1 . .
O O3 0.67933(17) 0.36408(13) 0.81677(8) 0.0383(3) Uani d . 1 . .
O O4 0.41385(17) 0.46364(12) 0.71762(9) 0.0400(3) Uani d D 1 . .
H H4O 0.4448 0.5337 0.7241 0.060 Uiso d D 1 . .
O O5 0.3878(4) 0.49342(19) 0.51776(13) 0.0848(7) Uani d . 1 . .
O O6 0.1751(3) 0.4227(2) 0.58457(14) 0.0861(7) Uani d . 1 . .
N N1 0.3262(3) 0.4256(2) 0.56573(14) 0.0608(6) Uani d . 1 . .
C C1 0.9313(3) 0.18894(18) 0.74033(13) 0.0438(5) Uani d . 1 . .
H H1 0.8736 0.1412 0.7821 0.053 Uiso calc R 1 . .
C C2 0.9985(4) 0.1089(3) 0.67718(17) 0.0706(8) Uani d . 1 . .
H H2A 0.9051 0.0617 0.6556 0.106 Uiso calc R 1 . .
H H2B 1.0849 0.0567 0.6998 0.106 Uiso calc R 1 . .
H H2C 1.0495 0.1560 0.6348 0.106 Uiso calc R 1 . .
C C3 1.0653(3) 0.2668(2) 0.7782(2) 0.0656(8) Uani d . 1 . .
H H3A 1.0121 0.3162 0.8187 0.098 Uiso calc R 1 . .
H H3B 1.1173 0.3168 0.7377 0.098 Uiso calc R 1 . .
H H3C 1.1530 0.2175 0.8026 0.098 Uiso calc R 1 . .
C C4 0.5800(3) 0.3614(2) 0.89018(13) 0.0551(6) Uani d . 1 . .
H H4 0.4659 0.3254 0.8803 0.066 Uiso calc R 1 . .
C C5 0.5601(6) 0.4848(3) 0.91703(18) 0.0879(11) Uani d . 1 . .
H H5A 0.4970 0.5295 0.8771 0.132 Uiso calc R 1 . .
H H5B 0.6726 0.5202 0.9246 0.132 Uiso calc R 1 . .
H H5C 0.4976 0.4862 0.9671 0.132 Uiso calc R 1 . .
C C6 0.6764(7) 0.2898(3) 0.94900(18) 0.1056(15) Uani d . 1 . .
H H6A 0.6874 0.2089 0.9296 0.158 Uiso calc R 1 . .
H H6B 0.6152 0.2896 0.9995 0.158 Uiso calc R 1 . .
H H6C 0.7897 0.3238 0.9565 0.158 Uiso calc R 1 . .
C C7 0.5409(2) 0.40550(16) 0.67209(11) 0.0336(4) Uani d . 1 . .
C C8 0.4436(3) 0.33911(18) 0.60636(12) 0.0419(5) Uani d . 1 . .
H H8 0.3722 0.2770 0.6318 0.050 Uiso calc R 1 . .
C C9 0.5556(4) 0.2804(2) 0.54440(13) 0.0558(6) Uani d . 1 . .
H H9A 0.4838 0.2406 0.5053 0.084 Uiso calc R 1 . .
H H9B 0.6299 0.2227 0.5700 0.084 Uiso calc R 1 . .
H H9C 0.6251 0.3401 0.5179 0.084 Uiso calc R 1 . .
C C10 0.6767(3) 0.49079(18) 0.64308(14) 0.0430(5) Uani d . 1 . .
H H10A 0.7312 0.5287 0.6885 0.065 Uiso calc R 1 . .
H H10B 0.6239 0.5509 0.6095 0.065 Uiso calc R 1 . .
H H10C 0.7623 0.4477 0.6125 0.065 Uiso calc R 1 . .

loop_
_atom_site_aniso_label
_atom_site_aniso_U_11
_atom_site_aniso_U_22
_atom_site_aniso_U_33
_atom_site_aniso_U_12
_atom_site_aniso_U_13
_atom_site_aniso_U_23
P1 0.0303(2) 0.0284(2) 0.0384(2) 0.00159(18) 0.00078(17) 0.00062(19)
O1 0.0432(7) 0.0284(6) 0.0532(8) -0.0023(5) -0.0002(6) 0.0044(7)
O2 0.0357(7) 0.0454(8) 0.0435(7) 0.0140(6) 0.0051(6) 0.0031(6)
O3 0.0365(7) 0.0426(7) 0.0359(7) -0.0048(6) 0.0024(5) -0.0017(6)
O4 0.0342(7) 0.0316(7) 0.0541(8) 0.0031(6) 0.0021(6) -0.0080(6)
O5 0.1205(19) 0.0631(12) 0.0708(13) 0.0063(14) -0.0288(14) 0.0171(10)
O6 0.0593(13) 0.1078(17) 0.0912(16) 0.0212(13) -0.0342(12) -0.0093(14)
N1 0.0736(16) 0.0513(12) 0.0576(12) 0.0103(11) -0.0261(11) -0.0073(11)
C1 0.0408(10) 0.0399(11) 0.0507(11) 0.0124(8) -0.0022(9) 0.0007(10)
C2 0.0768(19) 0.0698(17) 0.0650(16) 0.0410(16) -0.0121(14) -0.0150(14)
C3 0.0423(12) 0.0584(15) 0.096(2) 0.0113(11) -0.0130(13) -0.0103(14)
C4 0.0576(14) 0.0725(16) 0.0351(10) -0.0157(12) 0.0104(9) -0.0010(10)
C5 0.128(3) 0.085(2) 0.0507(15) 0.038(2) 0.0216(17) -0.0070(15)
C6 0.189(5) 0.081(2) 0.0471(15) 0.029(3) 0.004(2) 0.0180(16)
C7 0.0344(9) 0.0283(8) 0.0383(9) 0.0022(7) -0.0010(8) -0.0021(8)
C8 0.0498(12) 0.0332(9) 0.0428(10) 0.0031(9) -0.0088(9) -0.0032(9)
C9 0.0772(17) 0.0502(13) 0.0399(11) 0.0049(13) 0.0000(11) -0.0097(10)
C10 0.0451(11) 0.0334(10) 0.0506(12) -0.0024(9) 0.0042(9) 0.0032(9)

loop_
_atom_type_symbol
_atom_type_description
_atom_type_scat_dispersion_real
_atom_type_scat_dispersion_imag
_atom_type_scat_source
C C 0.0033 0.0016 'International Tables Vol C Tables 4.2.6.8 and 6.1.1.4'
H H 0.0000 0.0000 'International Tables Vol C Tables 4.2.6.8 and 6.1.1.4'
N N 0.0061 0.0033 'International Tables Vol C Tables 4.2.6.8 and 6.1.1.4'
O O 0.0106 0.0060 'International Tables Vol C Tables 4.2.6.8 and 6.1.1.4'
P P 0.1023 0.0942 'International Tables Vol C Tables 4.2.6.8 and 6.1.1.4'

loop_
_geom_angle_atom_site_label_1
_geom_angle_atom_site_label_2
_geom_angle_atom_site_label_3
_geom_angle_site_symmetry_1
_geom_angle_site_symmetry_3
_geom_angle
_geom_angle_publ_flag
O1 P1 O2 . . 115.86(9) ?
O1 P1 O3 . . 114.44(9) ?
O2 P1 O3 . . 104.06(8) ?
O1 P1 C7 . . 112.80(9) ?
O2 P1 C7 . . 102.75(8) ?
O3 P1 C7 . . 105.67(8) ?
C1 O2 P1 . . 121.86(13) ?
C4 O3 P1 . . 124.17(14) ?
C7 O4 H4O . . 108.0 ?
O5 N1 O6 . . 124.9(3) ?
O5 N1 C8 . . 118.1(2) ?
O6 N1 C8 . . 117.0(2) ?
O2 C1 C2 . . 105.91(18) ?
O2 C1 C3 . . 108.14(17) ?
C2 C1 C3 . . 114.2(2) ?
O2 C1 H1 . . 109.5 ?
C2 C1 H1 . . 109.5 ?
C3 C1 H1 . . 109.5 ?
C1 C2 H2A . . 109.5 ?
C1 C2 H2B . . 109.5 ?
H2A C2 H2B . . 109.5 ?
C1 C2 H2C . . 109.5 ?
H2A C2 H2C . . 109.5 ?
H2B C2 H2C . . 109.5 ?
C1 C3 H3A . . 109.5 ?
C1 C3 H3B . . 109.5 ?
H3A C3 H3B . . 109.5 ?
C1 C3 H3C . . 109.5 ?
H3A C3 H3C . . 109.5 ?
H3B C3 H3C . . 109.5 ?
O3 C4 C5 . . 107.2(2) ?
O3 C4 C6 . . 107.8(2) ?
C5 C4 C6 . . 111.4(3) ?
O3 C4 H4 . . 110.1 ?
C5 C4 H4 . . 110.1 ?
C6 C4 H4 . . 110.1 ?
C4 C5 H5A . . 109.5 ?
C4 C5 H5B . . 109.5 ?
H5A C5 H5B . . 109.5 ?
C4 C5 H5C . . 109.5 ?
H5A C5 H5C . . 109.5 ?
H5B C5 H5C . . 109.5 ?
C4 C6 H6A . . 109.5 ?
C4 C6 H6B . . 109.5 ?
H6A C6 H6B . . 109.5 ?
C4 C6 H6C . . 109.5 ?
H6A C6 H6C . . 109.5 ?
H6B C6 H6C . . 109.5 ?
O4 C7 C10 . . 111.74(15) ?
O4 C7 C8 . . 105.60(16) ?
C10 C7 C8 . . 115.18(18) ?
O4 C7 P1 . . 104.31(12) ?
C10 C7 P1 . . 111.47(14) ?
C8 C7 P1 . . 107.80(13) ?
N1 C8 C9 . . 108.94(19) ?
N1 C8 C7 . . 108.11(16) ?
C9 C8 C7 . . 115.0(2) ?
N1 C8 H8 . . 108.2 ?
C9 C8 H8 . . 108.2 ?
C7 C8 H8 . . 108.2 ?
C8 C9 H9A . . 109.5 ?
C8 C9 H9B . . 109.5 ?
H9A C9 H9B . . 109.5 ?
C8 C9 H9C . . 109.5 ?
H9A C9 H9C . . 109.5 ?
H9B C9 H9C . . 109.5 ?
C7 C10 H10A . . 109.5 ?
C7 C10 H10B . . 109.5 ?
H10A C10 H10B . . 109.5 ?
C7 C10 H10C . . 109.5 ?
H10A C10 H10C . . 109.5 ?
H10B C10 H10C . . 109.5 ?

loop_
_geom_bond_atom_site_label_1
_geom_bond_atom_site_label_2
_geom_bond_site_symmetry_2
_geom_bond_distance
_geom_bond_publ_flag
P1 O1 . 1.4723(14) ?
P1 O2 . 1.5602(14) ?
P1 O3 . 1.5643(15) ?
P1 C7 . 1.8428(19) ?
O2 C1 . 1.476(2) ?
O3 C4 . 1.467(2) ?
O4 C7 . 1.424(2) ?
O4 H4O . 0.8400 ?
O5 N1 . 1.219(3) ?
O6 N1 . 1.230(4) ?
N1 C8 . 1.514(3) ?
C1 C2 . 1.500(3) ?
C1 C3 . 1.517(3) ?
C1 H1 . 1.0000 ?
C2 H2A . 0.9800 ?
C2 H2B . 0.9800 ?
C2 H2C . 0.9800 ?
C3 H3A . 0.9800 ?
C3 H3B . 0.9800 ?
C3 H3C . 0.9800 ?
C4 C5 . 1.483(4) ?
C4 C6 . 1.492(4) ?
C4 H4 . 1.0000 ?
C5 H5A . 0.9800 ?
C5 H5B . 0.9800 ?
C5 H5C . 0.9800 ?
C6 H6A . 0.9800 ?
C6 H6B . 0.9800 ?
C6 H6C . 0.9800 ?
C7 C10 . 1.524(3) ?
C7 C8 . 1.546(3) ?
C8 C9 . 1.523(3) ?
C8 H8 . 1.0000 ?
C9 H9A . 0.9800 ?
C9 H9B . 0.9800 ?
C9 H9C . 0.9800 ?
C10 H10A . 0.9800 ?
C10 H10B . 0.9800 ?
C10 H10C . 0.9800 ?

loop_
_geom_hbond_atom_site_label_D
_geom_hbond_atom_site_label_H
_geom_hbond_atom_site_label_A
_geom_hbond_site_symmetry_A
_geom_hbond_distance_DH
_geom_hbond_distance_HA
_geom_hbond_distance_DA
_geom_hbond_angle_DHA
O4 H4o O1 4_656 0.84 1.90 2.7289(19) 172

loop_
_geom_torsion_atom_site_label_1
_geom_torsion_atom_site_label_2
_geom_torsion_atom_site_label_3
_geom_torsion_atom_site_label_4
_geom_torsion_site_symmetry_1
_geom_torsion_site_symmetry_2
_geom_torsion_site_symmetry_3
_geom_torsion_site_symmetry_4
_geom_torsion
_geom_torsion_publ_flag
O1 P1 O2 C1 . . . . -63.20(17) ?
O3 P1 O2 C1 . . . . 63.34(17) ?
C7 P1 O2 C1 . . . . 173.35(15) ?
O1 P1 O3 C4 . . . . -21.1(2) ?
O2 P1 O3 C4 . . . . -148.58(17) ?
C7 P1 O3 C4 . . . . 103.58(19) ?
P1 O2 C1 C2 . . . . 136.98(19) ?
P1 O2 C1 C3 . . . . -100.2(2) ?
P1 O3 C4 C5 . . . . -132.8(2) ?
P1 O3 C4 C6 . . . . 107.1(3) ?
O1 P1 C7 O4 . . . . 73.94(14) ?
O2 P1 C7 O4 . . . . -160.59(12) ?
O3 P1 C7 O4 . . . . -51.80(13) ?
O1 P1 C7 C10 . . . . -165.33(14) ?
O2 P1 C7 C10 . . . . -39.85(16) ?
O3 P1 C7 C10 . . . . 68.93(15) ?
O1 P1 C7 C8 . . . . -37.99(17) ?
O2 P1 C7 C8 . . . . 87.48(15) ?
O3 P1 C7 C8 . . . . -163.73(13) ?
O5 N1 C8 C9 . . . . -47.5(3) ?
O6 N1 C8 C9 . . . . 133.2(2) ?
O5 N1 C8 C7 . . . . 78.1(3) ?
O6 N1 C8 C7 . . . . -101.1(3) ?
O4 C7 C8 N1 . . . . 51.7(2) ?
C10 C7 C8 N1 . . . . -72.1(2) ?
P1 C7 C8 N1 . . . . 162.77(16) ?
O4 C7 C8 C9 . . . . 173.70(17) ?
C10 C7 C8 C9 . . . . 49.9(2) ?
P1 C7 C8 C9 . . . . -75.2(2) ?

loop_
_cod_related_entry_id
_cod_related_entry_database
_cod_related_entry_code
1 ChemSpider 24744081
